data_7135219
loop_
_publ_author_name
'Shu, Ruifeng'
'Naota, Takeshi'
'Shiomi, Daisuke'
'Suzuki, Shuichi'

_publ_section_title
;
 Multistage control of near-infrared and magnetic properties <i>via</i>
 &#x3c0;-dimer modulation in TCNQ radical anion salts.
;
_journal_issue 87
_journal_name_full 'Chemical communications (Cambridge, England)'
_journal_page_first 17021
_journal_page_last 17024
_journal_paper_doi 10.1039/d5cc04915f
_journal_volume 61
_journal_year 2025
_chemical_formula_moiety 'C44 H72 N5'
_chemical_formula_sum 'C44 H72 N5'
_chemical_formula_weight 671.09
_space_group_crystal_system triclinic
_space_group_IT_number 2
_space_group_name_Hall '-P 1'
_space_group_name_H-M_alt 'P -1'
_atom_sites_solution_hydrogens geom
_atom_sites_solution_primary direct
_atom_sites_solution_secondary difmap
_audit_update_record
;
2025-06-07 deposited with the CCDC.	2025-09-24 downloaded from the CCDC.
;
_cell_angle_alpha 69.620(2)
_cell_angle_beta 76.6492(17)
_cell_angle_gamma 89.3974(16)
_cell_formula_units_Z 2
_cell_length_a 11.0521(2)
_cell_length_b 13.7460(3)
_cell_length_c 15.6376(3)
_cell_measurement_reflns_used 14557
_cell_measurement_temperature 150
_cell_measurement_theta_max 29.09
_cell_measurement_theta_min 2.39
_cell_volume 2160.43(8)
_computing_cell_refinement 'CrysAlisPro 1.171.38.41 (Rigaku OD, 2015)'
_computing_data_collection 'CrysAlisPro 1.171.38.41 (Rigaku OD, 2015)'
_computing_data_reduction 'CrysAlisPro 1.171.38.41 (Rigaku OD, 2015)'
_computing_molecular_graphics 'CrystalStructure 4.3'
_computing_publication_material 'CrystalStructure 4.3 (Rigaku, 2019)'
_computing_structure_refinement 'SHELXL Version 2016/4 (Sheldrick, 2008)'
_computing_structure_solution 'SHELXT Version 2014/5 (Sheldrick, 2014)'
_diffrn_ambient_temperature 150
_diffrn_detector_area_resol_mean 5.811
_diffrn_measured_fraction_theta_full 0.997
_diffrn_measured_fraction_theta_max 0.892
_diffrn_measurement_device_type 'Rigaku XtaLAB P200'
_diffrn_measurement_method \w
_diffrn_radiation_type 'Mo K\a'
_diffrn_radiation_wavelength 0.71073
_diffrn_reflns_av_R_equivalents 0.0360
_diffrn_reflns_av_unetI/netI 0.0485
_diffrn_reflns_Laue_measured_fraction_full 0.997
_diffrn_reflns_Laue_measured_fraction_max 0.892
_diffrn_reflns_limit_h_max 14
_diffrn_reflns_limit_h_min -15
_diffrn_reflns_limit_k_max 18
_diffrn_reflns_limit_k_min -18
_diffrn_reflns_limit_l_max 21
_diffrn_reflns_limit_l_min -21
_diffrn_reflns_number 40071
_diffrn_reflns_point_group_measured_fraction_full 0.997
_diffrn_reflns_point_group_measured_fraction_max 0.892
_diffrn_reflns_theta_full 25.242
_diffrn_reflns_theta_max 29.534
_diffrn_reflns_theta_min 1.899
_diffrn_standards_number 0
_exptl_absorpt_coefficient_mu 0.060
_exptl_absorpt_correction_T_max 0.999
_exptl_absorpt_correction_T_min 0.658
_exptl_absorpt_correction_type multi-scan
_exptl_absorpt_process_details
;
CrysAlisPro 1.171.38.41 (Rigaku Oxford Diffraction, 2015)
Empirical absorption correction using spherical harmonics,
 implemented in SCALE3 ABSPACK scaling algorithm.
;
_exptl_crystal_colour blue
_exptl_crystal_density_diffrn 1.032
_exptl_crystal_density_method 'not measured'
_exptl_crystal_description block
_exptl_crystal_F_000 742.00
_exptl_crystal_size_max 0.150
_exptl_crystal_size_mid 0.050
_exptl_crystal_size_min 0.020
_refine_diff_density_max 0.32
_refine_diff_density_min -0.24
_refine_ls_extinction_method none
_refine_ls_goodness_of_fit_ref 1.039
_refine_ls_hydrogen_treatment constr
_refine_ls_number_parameters 442
_refine_ls_number_reflns 10785
_refine_ls_number_restraints 0
_refine_ls_R_factor_all 0.0903
_refine_ls_R_factor_gt 0.0513
_refine_ls_shift/su_max 0.000
_refine_ls_structure_factor_coef Fsqd
_refine_ls_weighting_details 'w = 1/[\s^2^(Fo^2^)+(0.1026P)^2^+0.0063P] where P=(Fo^2^+2Fc^2^)/3'
_refine_ls_weighting_scheme calc
_refine_ls_wR_factor_gt 0.1399
_refine_ls_wR_factor_ref 0.1686
_reflns_Friedel_coverage 0.000
_reflns_number_gt 7168
_reflns_number_total 10785
_reflns_threshold_expression F^2^>2.0\s(F^2^)
_cod_data_source_file d5cc04915f3.cif
_cod_data_source_block TOA_TCNQ
_cod_database_code 7135219

loop_
_space_group_symop_id
_space_group_symop_operation_xyz
1 +X,+Y,+Z
2 -X,-Y,-Z

loop_
_atom_site_label
_atom_site_type_symbol
_atom_site_fract_x
_atom_site_fract_y
_atom_site_fract_z
_atom_site_U_iso_or_equiv
_atom_site_adp_type
_atom_site_occupancy
_atom_site_site_symmetry_order
_atom_site_calc_flag
_atom_site_refinement_flags_posn
_atom_site_refinement_flags_adp
_atom_site_refinement_flags_occupancy
_atom_site_disorder_assembly
_atom_site_disorder_group
N1 N 0.18795(12) 0.34698(11) 0.20880(9) 0.0434(3) Uani 1 1 d . . . . .
N2 N 0.56579(12) 0.30610(11) 0.25492(9) 0.0409(3) Uani 1 1 d . . . . .
N3 N 0.50062(12) 0.48966(11) -0.37144(9) 0.0383(3) Uani 1 1 d . . . . .
N4 N 0.86093(11) 0.40459(10) -0.30909(9) 0.0371(3) Uani 1 1 d . . . . .
N5 N 0.81543(9) 0.36800(8) 0.40145(7) 0.0214(2) Uani 1 1 d . . . . .
C1 C 0.29321(13) 0.35112(11) 0.17735(9) 0.0300(3) Uani 1 1 d . . . . .
C2 C 0.50125(13) 0.32851(11) 0.20405(9) 0.0292(3) Uani 1 1 d . . . . .
C3 C 0.42395(12) 0.35500(11) 0.13905(9) 0.0272(3) Uani 1 1 d . . . . .
C4 C 0.47499(12) 0.37793(10) 0.04195(9) 0.0251(3) Uani 1 1 d . . . . .
C5 C 0.39967(12) 0.40246(11) -0.02421(9) 0.0264(3) Uani 1 1 d . . . . .
H5 H 0.312174 0.403971 -0.002833 0.032 Uiso 1 1 calc R U . . .
C6 C 0.45044(12) 0.42388(11) -0.11775(9) 0.0261(3) Uani 1 1 d . . . . .
H6 H 0.397576 0.441121 -0.160100 0.031 Uiso 1 1 calc R U . . .
C7 C 0.60579(12) 0.37654(11) 0.00591(9) 0.0278(3) Uani 1 1 d . . . . .
H7 H 0.659169 0.361398 0.047850 0.033 Uiso 1 1 calc R U . . .
C8 C 0.65581(12) 0.39642(11) -0.08719(9) 0.0272(3) Uani 1 1 d . . . . .
H8 H 0.743102 0.393835 -0.108576 0.033 Uiso 1 1 calc R U . . .
C9 C 0.58022(12) 0.42099(10) -0.15321(9) 0.0245(3) Uani 1 1 d . . . . .
C10 C 0.56035(13) 0.46696(11) -0.31696(9) 0.0283(3) Uani 1 1 d . . . . .
C11 C 0.75923(13) 0.42065(11) -0.28197(9) 0.0276(3) Uani 1 1 d . . . . .
C12 C 0.63288(12) 0.43777(11) -0.24938(9) 0.0260(3) Uani 1 1 d . . . . .
C13 C 0.91146(12) 0.28755(10) 0.40488(9) 0.0239(3) Uani 1 1 d . . . . .
H13A H 0.926801 0.261692 0.468671 0.029 Uiso 1 1 calc R U . . .
H13B H 0.990797 0.322401 0.360131 0.029 Uiso 1 1 calc R U . . .
C14 C 0.87590(13) 0.19451(11) 0.38183(10) 0.0293(3) Uani 1 1 d . . . . .
H14A H 0.803795 0.152828 0.431472 0.035 Uiso 1 1 calc R U . . .
H14B H 0.850692 0.219377 0.321467 0.035 Uiso 1 1 calc R U . . .
C15 C 0.98447(13) 0.12635(11) 0.37464(10) 0.0292(3) Uani 1 1 d . . . . .
H15A H 1.057233 0.169305 0.326752 0.035 Uiso 1 1 calc R U . . .
H15B H 1.007702 0.100391 0.435740 0.035 Uiso 1 1 calc R U . . .
C16 C 0.95546(13) 0.03385(11) 0.34853(10) 0.0303(3) Uani 1 1 d . . . . .
H16A H 0.888682 -0.012878 0.399951 0.036 Uiso 1 1 calc R U . . .
H16B H 0.922942 0.059490 0.291309 0.036 Uiso 1 1 calc R U . . .
C17 C 1.06598(14) -0.02856(12) 0.33067(11) 0.0348(3) Uani 1 1 d . . . . .
H17A H 1.097967 -0.054456 0.388125 0.042 Uiso 1 1 calc R U . . .
H17B H 1.132965 0.018542 0.279745 0.042 Uiso 1 1 calc R U . . .
C18 C 1.03908(16) -0.12074(12) 0.30366(11) 0.0399(4) Uani 1 1 d . . . . .
H18A H 1.115633 -0.158365 0.297660 0.048 Uiso 1 1 calc R U . . .
H18B H 0.974063 -0.168920 0.355578 0.048 Uiso 1 1 calc R U . . .
C19 C 0.9967(2) -0.09440(15) 0.21406(13) 0.0591(5) Uani 1 1 d . . . . .
H19A H 1.060367 -0.044737 0.162223 0.071 Uiso 1 1 calc R U . . .
H19B H 0.918427 -0.058971 0.220596 0.071 Uiso 1 1 calc R U . . .
C20 C 0.9744(2) -0.18693(17) 0.18761(15) 0.0681(6) Uani 1 1 d . . . . .
H20A H 0.947161 -0.163601 0.128787 0.082 Uiso 1 1 calc R U . . .
H20B H 1.051915 -0.221565 0.179189 0.082 Uiso 1 1 calc R U . . .
H20C H 0.909756 -0.235820 0.237652 0.082 Uiso 1 1 calc R U . . .
C21 C 0.79763(12) 0.41930(10) 0.30196(8) 0.0233(3) Uani 1 1 d . . . . .
H21A H 0.766231 0.365086 0.282526 0.028 Uiso 1 1 calc R U . . .
H21B H 0.732897 0.469489 0.302982 0.028 Uiso 1 1 calc R U . . .
C22 C 0.91470(12) 0.47597(11) 0.22882(9) 0.0280(3) Uani 1 1 d . . . . .
H22A H 0.972945 0.424394 0.216768 0.034 Uiso 1 1 calc R U . . .
H22B H 0.956475 0.520044 0.253496 0.034 Uiso 1 1 calc R U . . .
C23 C 0.88507(12) 0.54396(11) 0.13676(9) 0.0277(3) Uani 1 1 d . . . . .
H23A H 0.846147 0.499451 0.110939 0.033 Uiso 1 1 calc R U . . .
H23B H 0.824227 0.593653 0.149312 0.033 Uiso 1 1 calc R U . . .
C24 C 1.00155(13) 0.60433(11) 0.06415(9) 0.0286(3) Uani 1 1 d . . . . .
H24A H 1.060318 0.554102 0.049779 0.034 Uiso 1 1 calc R U . . .
H24B H 1.042775 0.645350 0.091858 0.034 Uiso 1 1 calc R U . . .
C25 C 0.97580(14) 0.67784(12) -0.02753(10) 0.0358(4) Uani 1 1 d . . . . .
H25A H 0.937147 0.636379 -0.056202 0.043 Uiso 1 1 calc R U . . .
H25B H 0.914642 0.726339 -0.012776 0.043 Uiso 1 1 calc R U . . .
C26 C 1.09098(14) 0.74137(12) -0.09946(10) 0.0372(4) Uani 1 1 d . . . . .
H26A H 1.153818 0.692841 -0.111496 0.045 Uiso 1 1 calc R U . . .
H26B H 1.067418 0.778529 -0.159252 0.045 Uiso 1 1 calc R U . . .
C27 C 1.15107(16) 0.82056(13) -0.07103(12) 0.0457(4) Uani 1 1 d . . . . .
H27A H 1.088756 0.869555 -0.059234 0.055 Uiso 1 1 calc R U . . .
H27B H 1.175271 0.783763 -0.011424 0.055 Uiso 1 1 calc R U . . .
C28 C 1.26567(18) 0.88241(14) -0.14455(14) 0.0560(5) Uani 1 1 d . . . . .
H28A H 1.299755 0.931806 -0.122013 0.067 Uiso 1 1 calc R U . . .
H28B H 1.328804 0.834686 -0.155545 0.067 Uiso 1 1 calc R U . . .
H28C H 1.242209 0.920559 -0.203399 0.067 Uiso 1 1 calc R U . . .
C29 C 0.86279(12) 0.44997(10) 0.43383(9) 0.0228(3) Uani 1 1 d . . . . .
H29A H 0.865163 0.416647 0.500609 0.027 Uiso 1 1 calc R U . . .
H29B H 0.949355 0.474850 0.396879 0.027 Uiso 1 1 calc R U . . .
C30 C 0.78554(13) 0.54295(11) 0.42427(10) 0.0289(3) Uani 1 1 d . . . . .
H30A H 0.696423 0.518297 0.451902 0.035 Uiso 1 1 calc R U . . .
H30B H 0.795382 0.584248 0.356737 0.035 Uiso 1 1 calc R U . . .
C31 C 0.82344(13) 0.61241(10) 0.47293(9) 0.0266(3) Uani 1 1 d . . . . .
H31A H 0.822433 0.569641 0.538813 0.032 Uiso 1 1 calc R U . . .
H31B H 0.909593 0.643506 0.440731 0.032 Uiso 1 1 calc R U . . .
C32 C 0.73611(13) 0.69873(11) 0.47192(10) 0.0285(3) Uani 1 1 d . . . . .
H32A H 0.649008 0.667930 0.492556 0.034 Uiso 1 1 calc R U . . .
H32B H 0.748911 0.748132 0.406451 0.034 Uiso 1 1 calc R U . . .
C33 C 0.75336(13) 0.75897(11) 0.53406(10) 0.0304(3) Uani 1 1 d . . . . .
H33A H 0.746841 0.709188 0.598667 0.036 Uiso 1 1 calc R U . . .
H33B H 0.838229 0.794626 0.510394 0.036 Uiso 1 1 calc R U . . .
C34 C 0.65895(13) 0.83906(11) 0.53763(10) 0.0307(3) Uani 1 1 d . . . . .
H34A H 0.574070 0.803506 0.560071 0.037 Uiso 1 1 calc R U . . .
H34B H 0.666578 0.889500 0.473127 0.037 Uiso 1 1 calc R U . . .
C35 C 0.67397(15) 0.89835(12) 0.60105(11) 0.0371(4) Uani 1 1 d . . . . .
H35A H 0.676089 0.847744 0.663711 0.044 Uiso 1 1 calc R U . . .
H35B H 0.754836 0.940606 0.574414 0.044 Uiso 1 1 calc R U . . .
C36 C 0.57071(18) 0.96915(15) 0.61275(14) 0.0543(5) Uani 1 1 d . . . . .
H36A H 0.585508 1.004999 0.654110 0.065 Uiso 1 1 calc R U . . .
H36B H 0.569257 1.020633 0.551178 0.065 Uiso 1 1 calc R U . . .
H36C H 0.490453 0.927705 0.640539 0.065 Uiso 1 1 calc R U . . .
C37 C 0.68854(12) 0.31773(10) 0.46437(9) 0.0244(3) Uani 1 1 d . . . . .
H37A H 0.629806 0.372917 0.462323 0.029 Uiso 1 1 calc R U . . .
H37B H 0.657027 0.269887 0.438169 0.029 Uiso 1 1 calc R U . . .
C38 C 0.68778(12) 0.25719(11) 0.56680(9) 0.0284(3) Uani 1 1 d . . . . .
H38A H 0.736689 0.298696 0.589512 0.034 Uiso 1 1 calc R U . . .
H38B H 0.728155 0.191533 0.571400 0.034 Uiso 1 1 calc R U . . .
C39 C 0.55529(13) 0.23222(11) 0.62907(9) 0.0281(3) Uani 1 1 d . . . . .
H39A H 0.511639 0.297081 0.618419 0.034 Uiso 1 1 calc R U . . .
H39B H 0.509527 0.183884 0.611038 0.034 Uiso 1 1 calc R U . . .
C40 C 0.55344(14) 0.18311(12) 0.73318(9) 0.0321(3) Uani 1 1 d . . . . .
H40A H 0.581978 0.112083 0.745670 0.039 Uiso 1 1 calc R U . . .
H40B H 0.613365 0.224353 0.747794 0.039 Uiso 1 1 calc R U . . .
C41 C 0.42597(15) 0.17652(13) 0.79840(10) 0.0387(4) Uani 1 1 d . . . . .
H41A H 0.367710 0.130068 0.787879 0.046 Uiso 1 1 calc R U . . .
H41B H 0.394048 0.246573 0.782279 0.046 Uiso 1 1 calc R U . . .
C42 C 0.42755(16) 0.13610(13) 0.90187(10) 0.0449(4) Uani 1 1 d . . . . .
H42A H 0.451967 0.063578 0.919211 0.054 Uiso 1 1 calc R U . . .
H42B H 0.491947 0.178477 0.911020 0.054 Uiso 1 1 calc R U . . .
C43 C 0.30403(18) 0.13832(15) 0.96761(12) 0.0555(5) Uani 1 1 d . . . . .
H43A H 0.241592 0.089918 0.963696 0.067 Uiso 1 1 calc R U . . .
H43B H 0.275065 0.209230 0.946332 0.067 Uiso 1 1 calc R U . . .
C44 C 0.3106(2) 0.10830(18) 1.06990(13) 0.0754(7) Uani 1 1 d . . . . .
H44A H 0.228069 0.111253 1.108593 0.090 Uiso 1 1 calc R U . . .
H44B H 0.337143 0.037476 1.092105 0.090 Uiso 1 1 calc R U . . .
H44C H 0.370645 0.156892 1.074725 0.090 Uiso 1 1 calc R U . . .

loop_
_atom_site_aniso_label
_atom_site_aniso_U_11
_atom_site_aniso_U_22
_atom_site_aniso_U_33
_atom_site_aniso_U_23
_atom_site_aniso_U_13
_atom_site_aniso_U_12
N1 0.0305(7) 0.0516(9) 0.0353(7) -0.0052(6) 0.0004(6) 0.0028(6)
N2 0.0391(8) 0.0493(8) 0.0330(7) -0.0105(6) -0.0125(6) -0.0033(6)
N3 0.0357(7) 0.0500(8) 0.0343(7) -0.0187(6) -0.0129(6) 0.0111(6)
N4 0.0281(7) 0.0481(8) 0.0318(6) -0.0130(6) -0.0027(5) 0.0034(6)
N5 0.0199(5) 0.0238(6) 0.0219(5) -0.0094(4) -0.0058(4) 0.0028(5)
C1 0.0304(8) 0.0322(8) 0.0233(6) -0.0059(6) -0.0045(6) 0.0008(6)
C2 0.0279(7) 0.0327(8) 0.0234(6) -0.0079(6) -0.0019(6) -0.0028(6)
C3 0.0241(7) 0.0320(8) 0.0235(6) -0.0074(6) -0.0056(5) 0.0006(6)
C4 0.0228(7) 0.0270(7) 0.0243(6) -0.0080(5) -0.0052(5) 0.0010(6)
C5 0.0189(7) 0.0329(8) 0.0277(7) -0.0115(6) -0.0054(5) 0.0015(6)
C6 0.0216(7) 0.0327(8) 0.0258(6) -0.0110(6) -0.0083(5) 0.0027(6)
C7 0.0235(7) 0.0341(8) 0.0262(7) -0.0092(6) -0.0097(5) 0.0040(6)
C8 0.0201(7) 0.0350(8) 0.0265(7) -0.0108(6) -0.0058(5) 0.0036(6)
C9 0.0225(7) 0.0262(7) 0.0255(6) -0.0098(5) -0.0064(5) 0.0027(6)
C10 0.0276(7) 0.0320(8) 0.0273(7) -0.0142(6) -0.0047(6) 0.0041(6)
C11 0.0297(8) 0.0308(8) 0.0218(6) -0.0086(6) -0.0064(6) 0.0003(6)
C12 0.0234(7) 0.0314(7) 0.0249(6) -0.0116(6) -0.0066(5) 0.0030(6)
C13 0.0232(7) 0.0250(7) 0.0239(6) -0.0092(5) -0.0061(5) 0.0060(6)
C14 0.0295(7) 0.0294(8) 0.0319(7) -0.0145(6) -0.0078(6) 0.0040(6)
C15 0.0307(8) 0.0258(7) 0.0308(7) -0.0119(6) -0.0042(6) 0.0030(6)
C16 0.0338(8) 0.0265(7) 0.0321(7) -0.0126(6) -0.0079(6) 0.0055(6)
C17 0.0385(8) 0.0327(8) 0.0358(8) -0.0165(6) -0.0077(7) 0.0080(7)
C18 0.0515(10) 0.0338(9) 0.0395(8) -0.0189(7) -0.0120(7) 0.0119(8)
C19 0.0887(15) 0.0498(11) 0.0539(11) -0.0267(9) -0.0338(11) 0.0172(10)
C20 0.0941(16) 0.0691(14) 0.0654(13) -0.0436(11) -0.0357(12) 0.0205(12)
C21 0.0244(7) 0.0267(7) 0.0210(6) -0.0088(5) -0.0091(5) 0.0037(6)
C22 0.0235(7) 0.0363(8) 0.0224(6) -0.0079(6) -0.0062(5) 0.0043(6)
C23 0.0245(7) 0.0331(8) 0.0251(6) -0.0087(6) -0.0076(5) 0.0030(6)
C24 0.0256(7) 0.0343(8) 0.0238(6) -0.0081(6) -0.0055(5) 0.0030(6)
C25 0.0327(8) 0.0435(9) 0.0265(7) -0.0060(6) -0.0081(6) 0.0044(7)
C26 0.0377(9) 0.0403(9) 0.0255(7) -0.0034(6) -0.0053(6) 0.0041(7)
C27 0.0499(10) 0.0356(9) 0.0439(9) -0.0099(7) -0.0031(8) 0.0026(8)
C28 0.0554(11) 0.0391(10) 0.0588(11) -0.0041(8) -0.0060(9) -0.0046(9)
C29 0.0231(7) 0.0258(7) 0.0235(6) -0.0120(5) -0.0083(5) 0.0008(6)
C30 0.0315(8) 0.0283(7) 0.0343(7) -0.0161(6) -0.0144(6) 0.0060(6)
C31 0.0297(7) 0.0256(7) 0.0281(7) -0.0121(6) -0.0100(6) 0.0034(6)
C32 0.0310(7) 0.0277(7) 0.0309(7) -0.0138(6) -0.0099(6) 0.0045(6)
C33 0.0345(8) 0.0296(8) 0.0310(7) -0.0145(6) -0.0097(6) 0.0042(6)
C34 0.0318(8) 0.0302(8) 0.0348(7) -0.0170(6) -0.0085(6) 0.0042(6)
C35 0.0441(9) 0.0321(8) 0.0406(8) -0.0201(7) -0.0098(7) 0.0041(7)
C36 0.0634(12) 0.0489(11) 0.0647(12) -0.0378(9) -0.0156(10) 0.0173(9)
C37 0.0200(6) 0.0270(7) 0.0256(6) -0.0101(5) -0.0032(5) -0.0003(6)
C38 0.0258(7) 0.0325(8) 0.0246(6) -0.0081(6) -0.0052(5) 0.0006(6)
C39 0.0279(7) 0.0261(7) 0.0284(7) -0.0102(6) -0.0022(6) 0.0019(6)
C40 0.0350(8) 0.0307(8) 0.0281(7) -0.0113(6) -0.0011(6) 0.0014(6)
C41 0.0383(9) 0.0363(9) 0.0319(8) -0.0084(6) 0.0040(7) -0.0010(7)
C42 0.0487(10) 0.0445(10) 0.0306(8) -0.0095(7) 0.0056(7) -0.0001(8)
C43 0.0567(11) 0.0531(11) 0.0397(9) -0.0108(8) 0.0121(8) 0.0010(9)
C44 0.0910(16) 0.0760(15) 0.0363(10) -0.0118(10) 0.0155(10) 0.0014(13)

loop_
_atom_type_symbol
_atom_type_description
_atom_type_scat_dispersion_real
_atom_type_scat_dispersion_imag
_atom_type_scat_source
C C 0.0033 0.0016
;
International Tables for Crystallography
(Vol. C, Tables 4.2.6.8 and 6.1.1.4)
;
H H 0.0000 0.0000
;
International Tables for Crystallography
(Vol. C, Table 6.1.1.4)
;
N N 0.0061 0.0033
;
International Tables for Crystallography
(Vol. C, Tables 4.2.6.8 and 6.1.1.4)
;

loop_
_geom_angle_atom_site_label_1
_geom_angle_atom_site_label_2
_geom_angle_atom_site_label_3
_geom_angle
_geom_angle_site_symmetry_1
_geom_angle_site_symmetry_3
_geom_angle_publ_flag
C13 N5 C37 111.02(10) . . ?
C13 N5 C21 111.03(9) . . ?
C37 N5 C21 106.89(9) . . ?
C13 N5 C29 107.55(9) . . ?
C37 N5 C29 110.52(9) . . ?
C21 N5 C29 109.85(9) . . ?
N1 C1 C3 179.30(18) . . ?
N2 C2 C3 178.17(15) . . ?
C4 C3 C1 122.03(12) . . ?
C4 C3 C2 121.02(12) . . ?
C1 C3 C2 116.85(11) . . ?
C3 C4 C5 122.20(12) . . ?
C3 C4 C7 120.95(12) . . ?
C5 C4 C7 116.85(11) . . ?
C6 C5 C4 121.45(12) . . ?
C6 C5 H5 119.3 . . ?
C4 C5 H5 119.3 . . ?
C5 C6 C9 121.59(12) . . ?
C5 C6 H6 119.2 . . ?
C9 C6 H6 119.2 . . ?
C8 C7 C4 121.52(12) . . ?
C8 C7 H7 119.2 . . ?
C4 C7 H7 119.2 . . ?
C7 C8 C9 121.49(12) . . ?
C7 C8 H8 119.3 . . ?
C9 C8 H8 119.3 . . ?
C12 C9 C6 122.00(12) . . ?
C12 C9 C8 120.87(12) . . ?
C6 C9 C8 117.08(11) . . ?
N3 C10 C12 179.25(17) . . ?
N4 C11 C12 178.18(15) . . ?
C9 C12 C10 121.73(12) . . ?
C9 C12 C11 121.65(12) . . ?
C10 C12 C11 116.53(11) . . ?
N5 C13 C14 115.32(10) . . ?
N5 C13 H13A 108.4 . . ?
C14 C13 H13A 108.4 . . ?
N5 C13 H13B 108.4 . . ?
C14 C13 H13B 108.4 . . ?
H13A C13 H13B 107.5 . . ?
C15 C14 C13 111.07(11) . . ?
C15 C14 H14A 109.4 . . ?
C13 C14 H14A 109.4 . . ?
C15 C14 H14B 109.4 . . ?
C13 C14 H14B 109.4 . . ?
H14A C14 H14B 108.0 . . ?
C16 C15 C14 113.33(11) . . ?
C16 C15 H15A 108.9 . . ?
C14 C15 H15A 108.9 . . ?
C16 C15 H15B 108.9 . . ?
C14 C15 H15B 108.9 . . ?
H15A C15 H15B 107.7 . . ?
C17 C16 C15 114.36(12) . . ?
C17 C16 H16A 108.7 . . ?
C15 C16 H16A 108.7 . . ?
C17 C16 H16B 108.7 . . ?
C15 C16 H16B 108.7 . . ?
H16A C16 H16B 107.6 . . ?
C16 C17 C18 115.13(13) . . ?
C16 C17 H17A 108.5 . . ?
C18 C17 H17A 108.5 . . ?
C16 C17 H17B 108.5 . . ?
C18 C17 H17B 108.5 . . ?
H17A C17 H17B 107.5 . . ?
C19 C18 C17 115.51(14) . . ?
C19 C18 H18A 108.4 . . ?
C17 C18 H18A 108.4 . . ?
C19 C18 H18B 108.4 . . ?
C17 C18 H18B 108.4 . . ?
H18A C18 H18B 107.5 . . ?
C18 C19 C20 114.30(16) . . ?
C18 C19 H19A 108.7 . . ?
C20 C19 H19A 108.7 . . ?
C18 C19 H19B 108.7 . . ?
C20 C19 H19B 108.7 . . ?
H19A C19 H19B 107.6 . . ?
C19 C20 H20A 109.5 . . ?
C19 C20 H20B 109.5 . . ?
H20A C20 H20B 109.5 . . ?
C19 C20 H20C 109.5 . . ?
H20A C20 H20C 109.5 . . ?
H20B C20 H20C 109.5 . . ?
C22 C21 N5 114.64(10) . . ?
C22 C21 H21A 108.6 . . ?
N5 C21 H21A 108.6 . . ?
C22 C21 H21B 108.6 . . ?
N5 C21 H21B 108.6 . . ?
H21A C21 H21B 107.6 . . ?
C21 C22 C23 111.65(10) . . ?
C21 C22 H22A 109.3 . . ?
C23 C22 H22A 109.3 . . ?
C21 C22 H22B 109.3 . . ?
C23 C22 H22B 109.3 . . ?
H22A C22 H22B 108.0 . . ?
C24 C23 C22 111.97(11) . . ?
C24 C23 H23A 109.2 . . ?
C22 C23 H23A 109.2 . . ?
C24 C23 H23B 109.2 . . ?
C22 C23 H23B 109.2 . . ?
H23A C23 H23B 107.9 . . ?
C23 C24 C25 113.96(11) . . ?
C23 C24 H24A 108.8 . . ?
C25 C24 H24A 108.8 . . ?
C23 C24 H24B 108.8 . . ?
C25 C24 H24B 108.8 . . ?
H24A C24 H24B 107.7 . . ?
C26 C25 C24 114.47(12) . . ?
C26 C25 H25A 108.6 . . ?
C24 C25 H25A 108.6 . . ?
C26 C25 H25B 108.6 . . ?
C24 C25 H25B 108.6 . . ?
H25A C25 H25B 107.6 . . ?
C27 C26 C25 115.09(13) . . ?
C27 C26 H26A 108.5 . . ?
C25 C26 H26A 108.5 . . ?
C27 C26 H26B 108.5 . . ?
C25 C26 H26B 108.5 . . ?
H26A C26 H26B 107.5 . . ?
C28 C27 C26 113.57(14) . . ?
C28 C27 H27A 108.9 . . ?
C26 C27 H27A 108.9 . . ?
C28 C27 H27B 108.9 . . ?
C26 C27 H27B 108.9 . . ?
H27A C27 H27B 107.7 . . ?
C27 C28 H28A 109.5 . . ?
C27 C28 H28B 109.5 . . ?
H28A C28 H28B 109.5 . . ?
C27 C28 H28C 109.5 . . ?
H28A C28 H28C 109.5 . . ?
H28B C28 H28C 109.5 . . ?
C30 C29 N5 114.64(10) . . ?
C30 C29 H29A 108.6 . . ?
N5 C29 H29A 108.6 . . ?
C30 C29 H29B 108.6 . . ?
N5 C29 H29B 108.6 . . ?
H29A C29 H29B 107.6 . . ?
C29 C30 C31 112.16(11) . . ?
C29 C30 H30A 109.2 . . ?
C31 C30 H30A 109.2 . . ?
C29 C30 H30B 109.2 . . ?
C31 C30 H30B 109.2 . . ?
H30A C30 H30B 107.9 . . ?
C32 C31 C30 111.51(11) . . ?
C32 C31 H31A 109.3 . . ?
C30 C31 H31A 109.3 . . ?
C32 C31 H31B 109.3 . . ?
C30 C31 H31B 109.3 . . ?
H31A C31 H31B 108.0 . . ?
C31 C32 C33 114.44(11) . . ?
C31 C32 H32A 108.7 . . ?
C33 C32 H32A 108.7 . . ?
C31 C32 H32B 108.7 . . ?
C33 C32 H32B 108.7 . . ?
H32A C32 H32B 107.6 . . ?
C34 C33 C32 113.44(11) . . ?
C34 C33 H33A 108.9 . . ?
C32 C33 H33A 108.9 . . ?
C34 C33 H33B 108.9 . . ?
C32 C33 H33B 108.9 . . ?
H33A C33 H33B 107.7 . . ?
C33 C34 C35 113.82(12) . . ?
C33 C34 H34A 108.8 . . ?
C35 C34 H34A 108.8 . . ?
C33 C34 H34B 108.8 . . ?
C35 C34 H34B 108.8 . . ?
H34A C34 H34B 107.7 . . ?
C36 C35 C34 113.30(13) . . ?
C36 C35 H35A 108.9 . . ?
C34 C35 H35A 108.9 . . ?
C36 C35 H35B 108.9 . . ?
C34 C35 H35B 108.9 . . ?
H35A C35 H35B 107.7 . . ?
C35 C36 H36A 109.5 . . ?
C35 C36 H36B 109.5 . . ?
H36A C36 H36B 109.5 . . ?
C35 C36 H36C 109.5 . . ?
H36A C36 H36C 109.5 . . ?
H36B C36 H36C 109.5 . . ?
C38 C37 N5 115.06(10) . . ?
C38 C37 H37A 108.5 . . ?
N5 C37 H37A 108.5 . . ?
C38 C37 H37B 108.5 . . ?
N5 C37 H37B 108.5 . . ?
H37A C37 H37B 107.5 . . ?
C37 C38 C39 111.52(11) . . ?
C37 C38 H38A 109.3 . . ?
C39 C38 H38A 109.3 . . ?
C37 C38 H38B 109.3 . . ?
C39 C38 H38B 109.3 . . ?
H38A C38 H38B 108.0 . . ?
C40 C39 C38 112.18(11) . . ?
C40 C39 H39A 109.2 . . ?
C38 C39 H39A 109.2 . . ?
C40 C39 H39B 109.2 . . ?
C38 C39 H39B 109.2 . . ?
H39A C39 H39B 107.9 . . ?
C41 C40 C39 113.79(12) . . ?
C41 C40 H40A 108.8 . . ?
C39 C40 H40A 108.8 . . ?
C41 C40 H40B 108.8 . . ?
C39 C40 H40B 108.8 . . ?
H40A C40 H40B 107.7 . . ?
C40 C41 C42 113.28(13) . . ?
C40 C41 H41A 108.9 . . ?
C42 C41 H41A 108.9 . . ?
C40 C41 H41B 108.9 . . ?
C42 C41 H41B 108.9 . . ?
H41A C41 H41B 107.7 . . ?
C43 C42 C41 114.16(15) . . ?
C43 C42 H42A 108.7 . . ?
C41 C42 H42A 108.7 . . ?
C43 C42 H42B 108.7 . . ?
C41 C42 H42B 108.7 . . ?
H42A C42 H42B 107.6 . . ?
C42 C43 C44 113.50(17) . . ?
C42 C43 H43A 108.9 . . ?
C44 C43 H43A 108.9 . . ?
C42 C43 H43B 108.9 . . ?
C44 C43 H43B 108.9 . . ?
H43A C43 H43B 107.7 . . ?
C43 C44 H44A 109.5 . . ?
C43 C44 H44B 109.5 . . ?
H44A C44 H44B 109.5 . . ?
C43 C44 H44C 109.5 . . ?
H44A C44 H44C 109.5 . . ?
H44B C44 H44C 109.5 . . ?

loop_
_geom_bond_atom_site_label_1
_geom_bond_atom_site_label_2
_geom_bond_distance
_geom_bond_site_symmetry_2
_geom_bond_publ_flag
N1 C1 1.1472(18) . ?
N2 C2 1.1503(18) . ?
N3 C10 1.1529(17) . ?
N4 C11 1.1540(17) . ?
N5 C13 1.5207(16) . ?
N5 C37 1.5237(16) . ?
N5 C21 1.5267(16) . ?
N5 C29 1.5272(15) . ?
C1 C3 1.4244(19) . ?
C2 C3 1.4257(19) . ?
C3 C4 1.4135(18) . ?
C4 C5 1.4232(18) . ?
C4 C7 1.4278(18) . ?
C5 C6 1.3660(18) . ?
C5 H5 0.9500 . ?
C6 C9 1.4189(18) . ?
C6 H6 0.9500 . ?
C7 C8 1.3616(18) . ?
C7 H7 0.9500 . ?
C8 C9 1.4238(18) . ?
C8 H8 0.9500 . ?
C9 C12 1.4179(18) . ?
C10 C12 1.4176(19) . ?
C11 C12 1.4188(19) . ?
C13 C14 1.5222(18) . ?
C13 H13A 0.9900 . ?
C13 H13B 0.9900 . ?
C14 C15 1.5223(19) . ?
C14 H14A 0.9900 . ?
C14 H14B 0.9900 . ?
C15 C16 1.5221(19) . ?
C15 H15A 0.9900 . ?
C15 H15B 0.9900 . ?
C16 C17 1.514(2) . ?
C16 H16A 0.9900 . ?
C16 H16B 0.9900 . ?
C17 C18 1.520(2) . ?
C17 H17A 0.9900 . ?
C17 H17B 0.9900 . ?
C18 C19 1.503(2) . ?
C18 H18A 0.9900 . ?
C18 H18B 0.9900 . ?
C19 C20 1.506(3) . ?
C19 H19A 0.9900 . ?
C19 H19B 0.9900 . ?
C20 H20A 0.9800 . ?
C20 H20B 0.9800 . ?
C20 H20C 0.9800 . ?
C21 C22 1.5186(18) . ?
C21 H21A 0.9900 . ?
C21 H21B 0.9900 . ?
C22 C23 1.5255(18) . ?
C22 H22A 0.9900 . ?
C22 H22B 0.9900 . ?
C23 C24 1.5253(19) . ?
C23 H23A 0.9900 . ?
C23 H23B 0.9900 . ?
C24 C25 1.5267(19) . ?
C24 H24A 0.9900 . ?
C24 H24B 0.9900 . ?
C25 C26 1.525(2) . ?
C25 H25A 0.9900 . ?
C25 H25B 0.9900 . ?
C26 C27 1.520(2) . ?
C26 H26A 0.9900 . ?
C26 H26B 0.9900 . ?
C27 C28 1.523(2) . ?
C27 H27A 0.9900 . ?
C27 H27B 0.9900 . ?
C28 H28A 0.9800 . ?
C28 H28B 0.9800 . ?
C28 H28C 0.9800 . ?
C29 C30 1.5125(19) . ?
C29 H29A 0.9900 . ?
C29 H29B 0.9900 . ?
C30 C31 1.5257(18) . ?
C30 H30A 0.9900 . ?
C30 H30B 0.9900 . ?
C31 C32 1.5199(19) . ?
C31 H31A 0.9900 . ?
C31 H31B 0.9900 . ?
C32 C33 1.5217(18) . ?
C32 H32A 0.9900 . ?
C32 H32B 0.9900 . ?
C33 C34 1.515(2) . ?
C33 H33A 0.9900 . ?
C33 H33B 0.9900 . ?
C34 C35 1.5222(19) . ?
C34 H34A 0.9900 . ?
C34 H34B 0.9900 . ?
C35 C36 1.512(2) . ?
C35 H35A 0.9900 . ?
C35 H35B 0.9900 . ?
C36 H36A 0.9800 . ?
C36 H36B 0.9800 . ?
C36 H36C 0.9800 . ?
C37 C38 1.5245(18) . ?
C37 H37A 0.9900 . ?
C37 H37B 0.9900 . ?
C38 C39 1.5262(18) . ?
C38 H38A 0.9900 . ?
C38 H38B 0.9900 . ?
C39 C40 1.5252(19) . ?
C39 H39A 0.9900 . ?
C39 H39B 0.9900 . ?
C40 C41 1.519(2) . ?
C40 H40A 0.9900 . ?
C40 H40B 0.9900 . ?
C41 C42 1.521(2) . ?
C41 H41A 0.9900 . ?
C41 H41B 0.9900 . ?
C42 C43 1.515(2) . ?
C42 H42A 0.9900 . ?
C42 H42B 0.9900 . ?
C43 C44 1.526(3) . ?
C43 H43A 0.9900 . ?
C43 H43B 0.9900 . ?
C44 H44A 0.9800 . ?
C44 H44B 0.9800 . ?
C44 H44C 0.9800 . ?

loop_
_geom_torsion_atom_site_label_1
_geom_torsion_atom_site_label_2
_geom_torsion_atom_site_label_3
_geom_torsion_atom_site_label_4
_geom_torsion
_geom_torsion_site_symmetry_1
_geom_torsion_site_symmetry_2
_geom_torsion_site_symmetry_3
_geom_torsion_site_symmetry_4
_geom_torsion_publ_flag
C1 C3 C4 C5 2.4(2) . . . . ?
C2 C3 C4 C5 178.65(13) . . . . ?
C1 C3 C4 C7 -177.03(13) . . . . ?
C2 C3 C4 C7 -0.8(2) . . . . ?
C3 C4 C5 C6 -179.63(13) . . . . ?
C7 C4 C5 C6 -0.2(2) . . . . ?
C4 C5 C6 C9 1.1(2) . . . . ?
C3 C4 C7 C8 178.65(13) . . . . ?
C5 C4 C7 C8 -0.8(2) . . . . ?
C4 C7 C8 C9 0.9(2) . . . . ?
C5 C6 C9 C12 176.66(13) . . . . ?
C5 C6 C9 C8 -1.0(2) . . . . ?
C7 C8 C9 C12 -177.68(13) . . . . ?
C7 C8 C9 C6 0.0(2) . . . . ?
C6 C9 C12 C10 5.4(2) . . . . ?
C8 C9 C12 C10 -177.07(13) . . . . ?
C6 C9 C12 C11 -171.11(13) . . . . ?
C8 C9 C12 C11 6.5(2) . . . . ?
C37 N5 C13 C14 54.60(13) . . . . ?
C21 N5 C13 C14 -64.16(13) . . . . ?
C29 N5 C13 C14 175.63(10) . . . . ?
N5 C13 C14 C15 172.56(10) . . . . ?
C13 C14 C15 C16 -178.13(11) . . . . ?
C14 C15 C16 C17 173.75(12) . . . . ?
C15 C16 C17 C18 -179.49(12) . . . . ?
C16 C17 C18 C19 61.72(19) . . . . ?
C17 C18 C19 C20 178.26(17) . . . . ?
C13 N5 C21 C22 -59.98(14) . . . . ?
C37 N5 C21 C22 178.80(11) . . . . ?
C29 N5 C21 C22 58.86(14) . . . . ?
N5 C21 C22 C23 -167.88(11) . . . . ?
C21 C22 C23 C24 177.84(12) . . . . ?
C22 C23 C24 C25 -177.01(12) . . . . ?
C23 C24 C25 C26 178.04(13) . . . . ?
C24 C25 C26 C27 -66.40(19) . . . . ?
C25 C26 C27 C28 180.00(14) . . . . ?
C13 N5 C29 C30 173.36(10) . . . . ?
C37 N5 C29 C30 -65.30(14) . . . . ?
C21 N5 C29 C30 52.41(14) . . . . ?
N5 C29 C30 C31 170.09(10) . . . . ?
C29 C30 C31 C32 -173.81(11) . . . . ?
C30 C31 C32 C33 169.46(12) . . . . ?
C31 C32 C33 C34 -175.64(12) . . . . ?
C32 C33 C34 C35 178.94(12) . . . . ?
C33 C34 C35 C36 -173.46(14) . . . . ?
C13 N5 C37 C38 55.86(14) . . . . ?
C21 N5 C37 C38 177.09(11) . . . . ?
C29 N5 C37 C38 -63.40(14) . . . . ?
N5 C37 C38 C39 166.19(11) . . . . ?
C37 C38 C39 C40 -173.23(12) . . . . ?
C38 C39 C40 C41 168.66(12) . . . . ?
C39 C40 C41 C42 -175.03(13) . . . . ?
C40 C41 C42 C43 174.61(14) . . . . ?
C41 C42 C43 C44 -173.99(16) . . . . ?
